data_6000429
loop_
_publ_author_name
'Graulich, J.'
'Drueke, S.'
'Babel, D.'

_publ_section_title
;
 X-ray structural studies of the polymorphic elpasolites K2LiAlF6 and
 Rb2LiGaF6
;
_journal_name_full 'Zeitschrift Fur Anorganische Und Allgemeine Chemie'
_journal_page_first 1460
_journal_page_last 1464
_journal_paper_doi 10.1002/(SICI)1521-3749(199809)624:9<1460::AID-ZAAC1460>3.0.CO;2-P
_journal_volume 624
_journal_year 1998
_chemical_formula_sum 'F6 Ga Li Rb2'
_chemical_formula_weight 361.59
_space_group_IT_number 166
_space_group_name_Hall '-R 3 2"'
_space_group_name_H-M_alt 'R -3 m :H'
_cell_angle_alpha 90.000
_cell_angle_beta 90.000
_cell_angle_gamma 120.000
_cell_formula_units_Z 6
_cell_length_a 5.863(1)
_cell_length_b 5.863(1)
_cell_length_c 28.563(5)
_cell_volume 850.3(7)
_diffrn_reflns_limit_h_max 8
_diffrn_reflns_limit_h_min -8
_diffrn_reflns_limit_k_max 8
_diffrn_reflns_limit_k_min 0
_diffrn_reflns_limit_l_max 40
_diffrn_reflns_limit_l_min 0
_diffrn_reflns_theta_max 2
_diffrn_reflns_theta_min 30
_exptl_crystal_F_000 972
_exptl_crystal_size_rad 0.05
_refine_ls_matrix_type full
_refine_ls_number_parameters 26
_cod_original_sg_symbol_H-M 'R -3 m'
_cod_database_code 6000429

loop_
_space_group_symop_operation_xyz
x,y,z
-y,x-y,z
-x+y,-x,z
y,x,-z
-x,-x+y,-z
x-y,-y,-z
-x,-y,-z
y,-x+y,-z
x-y,x,-z
-y,-x,z
x,x-y,z
-x+y,y,z
x+2/3,y+1/3,z+1/3
-y+2/3,x-y+1/3,z+1/3
-x+y+2/3,-x+1/3,z+1/3
y+2/3,x+1/3,-z+1/3
-x+2/3,-x+y+1/3,-z+1/3
x-y+2/3,-y+1/3,-z+1/3
-x+2/3,-y+1/3,-z+1/3
y+2/3,-x+y+1/3,-z+1/3
x-y+2/3,x+1/3,-z+1/3
-y+2/3,-x+1/3,z+1/3
x+2/3,x-y+1/3,z+1/3
-x+y+2/3,y+1/3,z+1/3
x+1/3,y+2/3,z+2/3
-y+1/3,x-y+2/3,z+2/3
-x+y+1/3,-x+2/3,z+2/3
y+1/3,x+2/3,-z+2/3
-x+1/3,-x+y+2/3,-z+2/3
x-y+1/3,-y+2/3,-z+2/3
-x+1/3,-y+2/3,-z+2/3
y+1/3,-x+y+2/3,-z+2/3
x-y+1/3,x+2/3,-z+2/3
-y+1/3,-x+2/3,z+2/3
x+1/3,x-y+2/3,z+2/3
-x+y+1/3,y+2/3,z+2/3

loop_
_atom_site_aniso_label
_atom_site_aniso_U_11
_atom_site_aniso_U_12
_atom_site_aniso_U_13
_atom_site_aniso_U_22
_atom_site_aniso_U_23
_atom_site_aniso_U_33
Rb1 0.0164(4) 0.0082(4) 0 0.0164(4) 0 0.0169(5)
Rb2 0.0161(4) 0.00805(40) 0 0.0161(4) 0 0.0181(5)
Li 0.0480(101) 0.0240(101) 0 0.0480(101) 0 0.0198(99)
Ga1 0.0108(5) 0.0054(5) 0 0.0108(5) 0 0.0096(7)
Ga2 0.0133(5) 0.00665(50) 0 0.0133(5) 0 0.0096(7)
F1 0.0198(14) 0.0120(16) 0.0036(7) 0.0198(14) -0.0036(7) 0.0211(14)
F2 0.0208(13) 0.0112(16) -0.0027(7) 0.0208(13) 0.0027(7) 0.0173(12)

loop_
_atom_site_label
_atom_site_site_symmetry_multiplicity
_atom_site_Wyckoff_symbol
_atom_site_fract_x
_atom_site_fract_y
_atom_site_fract_z
Rb1 6 c 0 0 0.1274(1)
Rb2 6 c 0 0 0.2822(1)
Li 6 c 0 0 0.4016(7)
Ga1 3 a 0 0 0
Ga2 3 b 0 0 0.5
F1 18 h 0.1474(4) -0.1474(4) 0.4600(1)
F2 18 h 0.1788(4) -0.1788(4) 0.6290(1)
